data_4324718
loop_
_publ_author_name
'Fubin Han'
'Qiaoqiao Teng'
'Yong Zhang'
'Yaorong Wang'
'Qi Shen'

_publ_contact_author_email qshen@suda.edu.cn
_publ_contact_author_fax 86-512-65880305
_publ_contact_author_name 'Dr. Qi Shen'
_publ_contact_author_phone 86-512-65880306
_publ_section_title
;
 Influence of Schiff Base and Lanthanide Metals on the Synthesis,
 Stability, and Reactivity of Monoamido Lanthanide Complexes Bearing Two
 Schiff Bases
;
_journal_name_full 'Inorganic Chemistry'
_journal_page_first 2634
_journal_page_last 2643
_journal_paper_doi 10.1021/ic102529d
_journal_volume 50
_journal_year 2011
_chemical_absolute_configuration ad
_chemical_formula_moiety 'C60 H94 N3 Nd O2 Si2'
_chemical_formula_sum 'C60 H94 N3 Nd O2 Si2'
_chemical_formula_weight 1089.80
_chemical_name_systematic
; 
 ? 
;
_space_group_IT_number 96
_symmetry_cell_setting tetragonal
_symmetry_Int_Tables_number 96
_symmetry_space_group_name_Hall 'P 4nw 2abw'
_symmetry_space_group_name_H-M 'P 43 21 2'
_atom_sites_solution_hydrogens geom
_atom_sites_solution_primary direct
_atom_sites_solution_secondary difmap
_audit_creation_method SHELXL-97
_cell_angle_alpha 90.00
_cell_angle_beta 90.00
_cell_angle_gamma 90.00
_cell_formula_units_Z 4
_cell_length_a 12.6488(18)
_cell_length_b 12.6488(18)
_cell_length_c 38.283(8)
_cell_measurement_reflns_used 15441
_cell_measurement_temperature 223(2)
_cell_measurement_theta_max 27.5
_cell_measurement_theta_min 3.1
_cell_volume 6125.0(18)
_computing_cell_refinement CrystalClear
_computing_data_collection CrystalClear
_computing_data_reduction CrystalStructure
_computing_structure_refinement 'SHELXL-97 (Sheldrick, 1997)'
_computing_structure_solution 'SHELXS-97 (Sheldrick, 1990)'
_diffrn_ambient_temperature 223(2)
_diffrn_detector_area_resol_mean 14.63
_diffrn_measured_fraction_theta_full 0.995
_diffrn_measured_fraction_theta_max 0.995
_diffrn_measurement_device_type 'Rigaku Saturn'
_diffrn_measurement_method \w
_diffrn_radiation_monochromator graphite
_diffrn_radiation_source 'fine-focus sealed tube'
_diffrn_radiation_type MoK\a
_diffrn_radiation_wavelength 0.71073
_diffrn_reflns_av_R_equivalents 0.0450
_diffrn_reflns_av_sigmaI/netI 0.0580
_diffrn_reflns_limit_h_max 15
_diffrn_reflns_limit_h_min -13
_diffrn_reflns_limit_k_max 10
_diffrn_reflns_limit_k_min -15
_diffrn_reflns_limit_l_max 42
_diffrn_reflns_limit_l_min -46
_diffrn_reflns_number 17147
_diffrn_reflns_theta_full 25.50
_diffrn_reflns_theta_max 25.50
_diffrn_reflns_theta_min 3.11
_exptl_absorpt_coefficient_mu 0.927
_exptl_absorpt_correction_T_max 0.758
_exptl_absorpt_correction_T_min 0.526
_exptl_absorpt_correction_type multi-scan
_exptl_absorpt_process_details 'Jacobson, R. (1998) Private communication'
_exptl_crystal_colour green
_exptl_crystal_density_diffrn 1.182
_exptl_crystal_description block
_exptl_crystal_F_000 2316
_exptl_crystal_size_max 0.40
_exptl_crystal_size_mid 0.40
_exptl_crystal_size_min 0.30
_refine_diff_density_max 0.645
_refine_diff_density_min -0.976
_refine_diff_density_rms 0.059
_refine_ls_abs_structure_details 'Flack H D (1983), Acta Cryst. A39, 876-881'
_refine_ls_abs_structure_Flack -0.011(15)
_refine_ls_extinction_method none
_refine_ls_goodness_of_fit_ref 1.091
_refine_ls_hydrogen_treatment constr
_refine_ls_matrix_type full
_refine_ls_number_parameters 316
_refine_ls_number_reflns 5664
_refine_ls_number_restraints 0
_refine_ls_restrained_S_all 1.091
_refine_ls_R_factor_all 0.0407
_refine_ls_R_factor_gt 0.0373
_refine_ls_shift/su_max 0.001
_refine_ls_shift/su_mean 0.000
_refine_ls_structure_factor_coef Fsqd
_refine_ls_weighting_details 'calc w=1/[\s^2^(Fo^2^)+(0.0273P)^2^+0.0000P] where P=(Fo^2^+2Fc^2^)/3'
_refine_ls_weighting_scheme calc
_refine_ls_wR_factor_gt 0.0743
_refine_ls_wR_factor_ref 0.0763
_reflns_number_gt 5400
_reflns_number_total 5664
_reflns_threshold_expression >2sigma(I)
_cod_data_source_file ic102529d_si_001_07.cif
_cod_data_source_block complex7
_cod_original_cell_volume 6124.9(17)
_cod_database_code 4324718

loop_
_symmetry_equiv_pos_as_xyz
'x, y, z'
'-x, -y, z+1/2'
'-y+1/2, x+1/2, z+3/4'
'y+1/2, -x+1/2, z+1/4'
'-x+1/2, y+1/2, -z+3/4'
'x+1/2, -y+1/2, -z+1/4'
'y, x, -z'
'-y, -x, -z+1/2'

loop_
_atom_site_label
_atom_site_type_symbol
_atom_site_fract_x
_atom_site_fract_y
_atom_site_fract_z
_atom_site_U_iso_or_equiv
_atom_site_adp_type
_atom_site_occupancy
_atom_site_symmetry_multiplicity
_atom_site_calc_flag
_atom_site_refinement_flags
Nd1 Nd 0.237994(14) 0.237994(14) 0.0000 0.02756(8) Uani 1 2 d S
Si1 Si 0.46337(10) 0.37269(10) 0.03236(4) 0.0502(3) Uani 1 1 d .
O1 O 0.3126(2) 0.0911(2) 0.02124(6) 0.0315(6) Uani 1 1 d .
N1 N 0.1317(2) 0.1844(2) 0.05493(7) 0.0298(7) Uani 1 1 d .
N2 N 0.3688(2) 0.3688(2) 0.0000 0.0393(11) Uani 1 2 d S
C1 C 0.3198(3) 0.0276(3) 0.04844(9) 0.0291(8) Uani 1 1 d .
C2 C 0.4040(3) -0.0485(3) 0.05203(9) 0.0311(9) Uani 1 1 d .
C3 C 0.4015(3) -0.1142(3) 0.08097(10) 0.0373(9) Uani 1 1 d .
H3 H 0.4561 -0.1642 0.0832 0.045 Uiso 1 1 calc R
C4 C 0.3243(3) -0.1121(3) 0.10721(9) 0.0341(9) Uani 1 1 d .
C5 C 0.2473(3) -0.0379(3) 0.10379(8) 0.0343(8) Uani 1 1 d .
H5 H 0.1947 -0.0333 0.1211 0.041 Uiso 1 1 calc R
C6 C 0.2435(3) 0.0328(3) 0.07514(8) 0.0302(8) Uani 1 1 d .
C7 C 0.1558(3) 0.1058(3) 0.07571(9) 0.0326(9) Uani 1 1 d .
H7 H 0.1079 0.0952 0.0942 0.039 Uiso 1 1 calc R
C8 C 0.0333(3) 0.2350(3) 0.06528(9) 0.0311(9) Uani 1 1 d .
C9 C -0.0628(3) 0.1902(3) 0.05469(9) 0.0322(9) Uani 1 1 d .
C10 C -0.1561(3) 0.2351(3) 0.06720(9) 0.0402(9) Uani 1 1 d .
H10 H -0.2216 0.2061 0.0606 0.048 Uiso 1 1 calc R
C11 C -0.1535(3) 0.3216(4) 0.08921(10) 0.0454(11) Uani 1 1 d .
H11 H -0.2171 0.3503 0.0977 0.054 Uiso 1 1 calc R
C12 C -0.0593(4) 0.3656(3) 0.09875(10) 0.0451(11) Uani 1 1 d .
H12 H -0.0592 0.4251 0.1134 0.054 Uiso 1 1 calc R
C13 C 0.0369(3) 0.3242(3) 0.08722(9) 0.0374(10) Uani 1 1 d .
C14 C -0.0698(3) 0.0972(3) 0.02997(10) 0.0401(10) Uani 1 1 d .
H14 H 0.0025 0.0808 0.0217 0.048 Uiso 1 1 calc R
C15 C -0.1129(4) -0.0010(3) 0.04872(13) 0.0621(14) Uani 1 1 d .
H15A H -0.0659 -0.0200 0.0677 0.093 Uiso 1 1 calc R
H15B H -0.1176 -0.0592 0.0323 0.093 Uiso 1 1 calc R
H15C H -0.1827 0.0143 0.0580 0.093 Uiso 1 1 calc R
C16 C -0.1379(3) 0.1216(3) -0.00178(11) 0.0526(10) Uani 1 1 d .
H16A H -0.2115 0.1262 0.0053 0.079 Uiso 1 1 calc R
H16B H -0.1298 0.0657 -0.0189 0.079 Uiso 1 1 calc R
H16C H -0.1160 0.1884 -0.0119 0.079 Uiso 1 1 calc R
C17 C 0.1405(4) 0.3757(3) 0.09659(11) 0.0465(11) Uani 1 1 d .
H17 H 0.1958 0.3203 0.0959 0.056 Uiso 1 1 calc R
C18 C 0.1411(4) 0.4237(4) 0.13315(11) 0.0708(16) Uani 1 1 d .
H18A H 0.0973 0.4866 0.1334 0.106 Uiso 1 1 calc R
H18B H 0.2129 0.4423 0.1396 0.106 Uiso 1 1 calc R
H18C H 0.1135 0.3727 0.1497 0.106 Uiso 1 1 calc R
C19 C 0.1708(4) 0.4598(4) 0.07041(12) 0.0695(16) Uani 1 1 d .
H19A H 0.1691 0.4302 0.0470 0.104 Uiso 1 1 calc R
H19B H 0.2415 0.4852 0.0755 0.104 Uiso 1 1 calc R
H19C H 0.1212 0.5182 0.0719 0.104 Uiso 1 1 calc R
C20 C 0.4901(3) -0.0604(3) 0.02445(10) 0.0391(10) Uani 1 1 d .
C21 C 0.5747(3) -0.1431(4) 0.03480(12) 0.0583(14) Uani 1 1 d .
H21A H 0.6032 -0.1256 0.0576 0.088 Uiso 1 1 calc R
H21B H 0.6313 -0.1427 0.0177 0.088 Uiso 1 1 calc R
H21C H 0.5427 -0.2127 0.0356 0.088 Uiso 1 1 calc R
C22 C 0.5483(3) 0.0440(3) 0.01873(11) 0.0477(12) Uani 1 1 d .
H22A H 0.4979 0.0985 0.0124 0.072 Uiso 1 1 calc R
H22B H 0.5996 0.0356 0.0001 0.072 Uiso 1 1 calc R
H22C H 0.5844 0.0642 0.0401 0.072 Uiso 1 1 calc R
C23 C 0.4405(3) -0.0975(3) -0.01014(9) 0.0470(11) Uani 1 1 d .
H23A H 0.4016 -0.1625 -0.0063 0.071 Uiso 1 1 calc R
H23B H 0.4959 -0.1098 -0.0272 0.071 Uiso 1 1 calc R
H23C H 0.3927 -0.0435 -0.0188 0.071 Uiso 1 1 calc R
C24 C 0.3278(4) -0.1915(3) 0.13735(10) 0.0435(10) Uani 1 1 d .
C25 C 0.4365(4) -0.1959(5) 0.15386(13) 0.0815(19) Uani 1 1 d .
H25A H 0.4879 -0.2177 0.1365 0.122 Uiso 1 1 calc R
H25B H 0.4361 -0.2464 0.1729 0.122 Uiso 1 1 calc R
H25C H 0.4552 -0.1265 0.1627 0.122 Uiso 1 1 calc R
C26 C 0.2976(5) -0.2986(4) 0.12364(12) 0.0819(13) Uani 1 1 d .
H26A H 0.3501 -0.3222 0.1069 0.123 Uiso 1 1 calc R
H26B H 0.2291 -0.2943 0.1123 0.123 Uiso 1 1 calc R
H26C H 0.2939 -0.3484 0.1429 0.123 Uiso 1 1 calc R
C27 C 0.2509(5) -0.1627(4) 0.16685(11) 0.0819(13) Uani 1 1 d .
H27A H 0.2648 -0.2070 0.1870 0.123 Uiso 1 1 calc R
H27B H 0.1788 -0.1737 0.1590 0.123 Uiso 1 1 calc R
H27C H 0.2604 -0.0891 0.1732 0.123 Uiso 1 1 calc R
C28 C 0.4250(4) 0.2847(4) 0.06971(11) 0.0592(14) Uani 1 1 d .
H28A H 0.3572 0.3071 0.0790 0.089 Uiso 1 1 calc R
H28B H 0.4782 0.2892 0.0879 0.089 Uiso 1 1 calc R
H28C H 0.4198 0.2122 0.0616 0.089 Uiso 1 1 calc R
C29 C 0.4850(5) 0.5075(4) 0.05201(14) 0.0881(18) Uani 1 1 d .
H29A H 0.5126 0.5550 0.0343 0.132 Uiso 1 1 calc R
H29B H 0.5352 0.5022 0.0711 0.132 Uiso 1 1 calc R
H29C H 0.4184 0.5348 0.0607 0.132 Uiso 1 1 calc R
C30 C 0.5973(3) 0.3310(4) 0.01703(14) 0.0767(18) Uani 1 1 d .
H30A H 0.5907 0.2696 0.0020 0.115 Uiso 1 1 calc R
H30B H 0.6410 0.3135 0.0370 0.115 Uiso 1 1 calc R
H30C H 0.6298 0.3884 0.0041 0.115 Uiso 1 1 calc R

loop_
_atom_site_aniso_label
_atom_site_aniso_U_11
_atom_site_aniso_U_22
_atom_site_aniso_U_33
_atom_site_aniso_U_23
_atom_site_aniso_U_13
_atom_site_aniso_U_12
Nd1 0.02662(10) 0.02662(10) 0.02944(12) 0.00266(8) -0.00266(8) 0.00128(11)
Si1 0.0379(7) 0.0397(7) 0.0730(8) 0.0032(7) -0.0169(7) -0.0042(6)
O1 0.0321(15) 0.0322(15) 0.0302(12) 0.0070(11) -0.0022(11) 0.0108(12)
N1 0.0268(17) 0.0311(17) 0.0313(15) 0.0024(14) 0.0001(13) 0.0052(14)
N2 0.0326(15) 0.0326(15) 0.053(3) 0.0088(19) -0.0088(19) -0.002(2)
C1 0.030(2) 0.0212(19) 0.0358(19) 0.0013(16) -0.0045(17) 0.0040(17)
C2 0.028(2) 0.030(2) 0.0355(19) 0.0016(17) -0.0068(17) 0.0026(17)
C3 0.037(2) 0.027(2) 0.048(2) 0.0041(18) -0.0099(19) -0.0002(18)
C4 0.041(2) 0.025(2) 0.0363(19) 0.0038(17) -0.0051(19) -0.0022(19)
C5 0.036(2) 0.033(2) 0.0339(17) 0.0047(15) 0.0001(19) -0.002(2)
C6 0.028(2) 0.0281(18) 0.0345(17) 0.0015(15) -0.0049(19) 0.004(2)
C7 0.032(2) 0.035(2) 0.0308(18) -0.0001(17) 0.0012(17) 0.0042(18)
C8 0.0218(17) 0.037(2) 0.0349(17) 0.0027(19) 0.0045(15) 0.006(2)
C9 0.030(2) 0.033(2) 0.0333(18) 0.0058(17) 0.0057(16) 0.0052(18)
C10 0.032(2) 0.048(3) 0.0407(19) 0.001(2) 0.0027(16) 0.005(2)
C11 0.034(2) 0.058(3) 0.044(2) 0.000(2) 0.006(2) 0.015(2)
C12 0.050(3) 0.048(3) 0.037(2) -0.009(2) 0.003(2) 0.017(2)
C13 0.038(2) 0.042(3) 0.0318(19) 0.0009(18) -0.0013(18) 0.011(2)
C14 0.033(2) 0.040(3) 0.047(2) -0.0086(19) 0.0075(19) 0.000(2)
C15 0.078(4) 0.036(3) 0.072(3) 0.003(3) 0.008(3) -0.003(3)
C16 0.050(3) 0.055(3) 0.054(2) -0.009(3) -0.008(3) -0.007(2)
C17 0.044(3) 0.043(3) 0.052(2) -0.012(2) -0.004(2) 0.008(2)
C18 0.071(4) 0.092(4) 0.049(3) -0.013(3) -0.020(3) -0.002(3)
C19 0.064(4) 0.085(4) 0.059(3) -0.001(3) 0.001(3) -0.019(3)
C20 0.037(2) 0.038(2) 0.043(2) 0.0028(19) 0.0000(19) 0.012(2)
C21 0.040(3) 0.071(4) 0.064(3) 0.003(3) 0.001(2) 0.028(3)
C22 0.032(2) 0.056(3) 0.055(3) 0.003(2) 0.003(2) 0.000(2)
C23 0.050(3) 0.048(3) 0.043(2) -0.008(2) -0.006(2) 0.016(2)
C24 0.053(3) 0.033(2) 0.044(2) 0.0141(19) -0.001(2) -0.002(2)
C25 0.059(3) 0.104(5) 0.081(4) 0.054(3) -0.015(3) 0.003(3)
C26 0.123(4) 0.054(2) 0.068(2) 0.0291(18) 0.002(3) -0.007(2)
C27 0.123(4) 0.054(2) 0.068(2) 0.0291(18) 0.002(3) -0.007(2)
C28 0.052(3) 0.071(4) 0.054(3) 0.006(3) -0.013(2) 0.009(3)
C29 0.100(5) 0.051(4) 0.114(4) -0.006(3) -0.038(4) -0.015(3)
C30 0.028(3) 0.079(4) 0.123(5) 0.033(4) -0.012(3) 0.000(3)

loop_
_atom_type_symbol
_atom_type_description
_atom_type_scat_dispersion_real
_atom_type_scat_dispersion_imag
_atom_type_scat_source
C C 0.0033 0.0016 'International Tables Vol C Tables 4.2.6.8 and 6.1.1.4'
H H 0.0000 0.0000 'International Tables Vol C Tables 4.2.6.8 and 6.1.1.4'
N N 0.0061 0.0033 'International Tables Vol C Tables 4.2.6.8 and 6.1.1.4'
O O 0.0106 0.0060 'International Tables Vol C Tables 4.2.6.8 and 6.1.1.4'
Si Si 0.0817 0.0704 'International Tables Vol C Tables 4.2.6.8 and 6.1.1.4'
Nd Nd -0.1943 3.0179 'International Tables Vol C Tables 4.2.6.8 and 6.1.1.4'

loop_
_geom_angle_atom_site_label_1
_geom_angle_atom_site_label_2
_geom_angle_atom_site_label_3
_geom_angle
_geom_angle_site_symmetry_1
_geom_angle_site_symmetry_3
O1 Nd1 O1 146.41(13) 7 .
O1 Nd1 N2 106.79(7) 7 .
O1 Nd1 N2 106.79(7) . .
O1 Nd1 N1 72.91(9) 7 7
O1 Nd1 N1 88.53(9) . 7
N2 Nd1 N1 123.57(7) . 7
O1 Nd1 N1 88.53(9) 7 .
O1 Nd1 N1 72.91(9) . .
N2 Nd1 N1 123.57(7) . .
N1 Nd1 N1 112.86(13) 7 .
N2 Si1 C30 113.31(19) . .
N2 Si1 C28 110.58(19) . .
C30 Si1 C28 107.8(2) . .
N2 Si1 C29 114.5(2) . .
C30 Si1 C29 104.4(3) . .
C28 Si1 C29 105.7(2) . .
C1 O1 Nd1 145.4(2) . .
C7 N1 C8 111.6(3) . .
C7 N1 Nd1 124.9(2) . .
C8 N1 Nd1 123.4(2) . .
Si1 N2 Si1 118.5(3) . 7
Si1 N2 Nd1 120.74(13) . .
Si1 N2 Nd1 120.74(13) 7 .
O1 C1 C6 119.8(3) . .
O1 C1 C2 122.3(3) . .
C6 C1 C2 117.9(3) . .
C3 C2 C1 117.4(3) . .
C3 C2 C20 120.7(3) . .
C1 C2 C20 121.8(3) . .
C2 C3 C4 125.3(4) . .
C2 C3 H3 117.4 . .
C4 C3 H3 117.4 . .
C5 C4 C3 116.3(3) . .
C5 C4 C24 123.1(4) . .
C3 C4 C24 120.5(4) . .
C4 C5 C6 122.4(4) . .
C4 C5 H5 118.8 . .
C6 C5 H5 118.8 . .
C1 C6 C5 120.6(3) . .
C1 C6 C7 124.6(3) . .
C5 C6 C7 114.8(3) . .
N1 C7 C6 131.0(3) . .
N1 C7 H7 114.5 . .
C6 C7 H7 114.5 . .
C9 C8 C13 121.7(3) . .
C9 C8 N1 119.0(3) . .
C13 C8 N1 119.2(3) . .
C10 C9 C8 118.0(3) . .
C10 C9 C14 118.8(3) . .
C8 C9 C14 123.1(3) . .
C11 C10 C9 120.8(4) . .
C11 C10 H10 119.6 . .
C9 C10 H10 119.6 . .
C12 C11 C10 120.5(4) . .
C12 C11 H11 119.8 . .
C10 C11 H11 119.8 . .
C11 C12 C13 121.6(4) . .
C11 C12 H12 119.2 . .
C13 C12 H12 119.2 . .
C12 C13 C8 117.4(4) . .
C12 C13 C17 121.4(4) . .
C8 C13 C17 121.2(3) . .
C9 C14 C16 112.0(3) . .
C9 C14 C15 110.9(3) . .
C16 C14 C15 109.6(4) . .
C9 C14 H14 108.0 . .
C16 C14 H14 108.0 . .
C15 C14 H14 108.0 . .
C14 C15 H15A 109.5 . .
C14 C15 H15B 109.5 . .
H15A C15 H15B 109.5 . .
C14 C15 H15C 109.5 . .
H15A C15 H15C 109.5 . .
H15B C15 H15C 109.5 . .
C14 C16 H16A 109.5 . .
C14 C16 H16B 109.5 . .
H16A C16 H16B 109.5 . .
C14 C16 H16C 109.5 . .
H16A C16 H16C 109.5 . .
H16B C16 H16C 109.5 . .
C13 C17 C19 111.5(4) . .
C13 C17 C18 113.2(4) . .
C19 C17 C18 109.1(4) . .
C13 C17 H17 107.6 . .
C19 C17 H17 107.6 . .
C18 C17 H17 107.6 . .
C17 C18 H18A 109.5 . .
C17 C18 H18B 109.5 . .
H18A C18 H18B 109.5 . .
C17 C18 H18C 109.5 . .
H18A C18 H18C 109.5 . .
H18B C18 H18C 109.5 . .
C17 C19 H19A 109.5 . .
C17 C19 H19B 109.5 . .
H19A C19 H19B 109.5 . .
C17 C19 H19C 109.5 . .
H19A C19 H19C 109.5 . .
H19B C19 H19C 109.5 . .
C2 C20 C22 111.0(3) . .
C2 C20 C23 109.5(3) . .
C22 C20 C23 109.7(3) . .
C2 C20 C21 112.5(3) . .
C22 C20 C21 106.7(3) . .
C23 C20 C21 107.2(3) . .
C20 C21 H21A 109.5 . .
C20 C21 H21B 109.5 . .
H21A C21 H21B 109.5 . .
C20 C21 H21C 109.5 . .
H21A C21 H21C 109.5 . .
H21B C21 H21C 109.5 . .
C20 C22 H22A 109.5 . .
C20 C22 H22B 109.5 . .
H22A C22 H22B 109.5 . .
C20 C22 H22C 109.5 . .
H22A C22 H22C 109.5 . .
H22B C22 H22C 109.5 . .
C20 C23 H23A 109.5 . .
C20 C23 H23B 109.5 . .
H23A C23 H23B 109.5 . .
C20 C23 H23C 109.5 . .
H23A C23 H23C 109.5 . .
H23B C23 H23C 109.5 . .
C26 C24 C25 110.1(4) . .
C26 C24 C4 108.7(3) . .
C25 C24 C4 111.4(4) . .
C26 C24 C27 108.1(4) . .
C25 C24 C27 106.1(4) . .
C4 C24 C27 112.4(4) . .
C24 C25 H25A 109.5 . .
C24 C25 H25B 109.5 . .
H25A C25 H25B 109.5 . .
C24 C25 H25C 109.5 . .
H25A C25 H25C 109.5 . .
H25B C25 H25C 109.5 . .
C24 C26 H26A 109.5 . .
C24 C26 H26B 109.5 . .
H26A C26 H26B 109.5 . .
C24 C26 H26C 109.5 . .
H26A C26 H26C 109.5 . .
H26B C26 H26C 109.5 . .
C24 C27 H27A 109.5 . .
C24 C27 H27B 109.5 . .
H27A C27 H27B 109.5 . .
C24 C27 H27C 109.5 . .
H27A C27 H27C 109.5 . .
H27B C27 H27C 109.5 . .
Si1 C28 H28A 109.5 . .
Si1 C28 H28B 109.5 . .
H28A C28 H28B 109.5 . .
Si1 C28 H28C 109.5 . .
H28A C28 H28C 109.5 . .
H28B C28 H28C 109.5 . .
Si1 C29 H29A 109.5 . .
Si1 C29 H29B 109.5 . .
H29A C29 H29B 109.5 . .
Si1 C29 H29C 109.5 . .
H29A C29 H29C 109.5 . .
H29B C29 H29C 109.5 . .
Si1 C30 H30A 109.5 . .
Si1 C30 H30B 109.5 . .
H30A C30 H30B 109.5 . .
Si1 C30 H30C 109.5 . .
H30A C30 H30C 109.5 . .
H30B C30 H30C 109.5 . .

loop_
_geom_bond_atom_site_label_1
_geom_bond_atom_site_label_2
_geom_bond_distance
_geom_bond_site_symmetry_2
Nd1 O1 2.236(2) 7
Nd1 O1 2.236(2) .
Nd1 N2 2.340(4) .
Nd1 N1 2.586(3) 7
Nd1 N1 2.586(3) .
Si1 N2 1.723(2) .
Si1 C30 1.869(5) .
Si1 C28 1.876(4) .
Si1 C29 1.884(5) .
O1 C1 1.319(4) .
N1 C7 1.309(4) .
N1 C8 1.455(4) .
N2 Si1 1.723(2) 7
C1 C6 1.408(5) .
C1 C2 1.441(5) .
C2 C3 1.385(5) .
C2 C20 1.524(5) .
C3 C4 1.401(5) .
C3 H3 0.9400 .
C4 C5 1.359(5) .
C4 C24 1.530(5) .
C5 C6 1.416(4) .
C5 H5 0.9400 .
C6 C7 1.444(5) .
C7 H7 0.9400 .
C8 C9 1.401(5) .
C8 C13 1.407(5) .
C9 C10 1.395(5) .
C9 C14 1.513(5) .
C10 C11 1.381(5) .
C10 H10 0.9400 .
C11 C12 1.365(6) .
C11 H11 0.9400 .
C12 C13 1.396(5) .
C12 H12 0.9400 .
C13 C17 1.507(6) .
C14 C16 1.522(5) .
C14 C15 1.534(6) .
C14 H14 0.9900 .
C15 H15A 0.9700 .
C15 H15B 0.9700 .
C15 H15C 0.9700 .
C16 H16A 0.9700 .
C16 H16B 0.9700 .
C16 H16C 0.9700 .
C17 C19 1.511(6) .
C17 C18 1.525(5) .
C17 H17 0.9900 .
C18 H18A 0.9700 .
C18 H18B 0.9700 .
C18 H18C 0.9700 .
C19 H19A 0.9700 .
C19 H19B 0.9700 .
C19 H19C 0.9700 .
C20 C22 1.528(6) .
C20 C23 1.539(5) .
C20 C21 1.548(5) .
C21 H21A 0.9700 .
C21 H21B 0.9700 .
C21 H21C 0.9700 .
C22 H22A 0.9700 .
C22 H22B 0.9700 .
C22 H22C 0.9700 .
C23 H23A 0.9700 .
C23 H23B 0.9700 .
C23 H23C 0.9700 .
C24 C26 1.502(6) .
C24 C25 1.515(6) .
C24 C27 1.534(6) .
C25 H25A 0.9700 .
C25 H25B 0.9700 .
C25 H25C 0.9700 .
C26 H26A 0.9700 .
C26 H26B 0.9700 .
C26 H26C 0.9700 .
C27 H27A 0.9700 .
C27 H27B 0.9700 .
C27 H27C 0.9700 .
C28 H28A 0.9700 .
C28 H28B 0.9700 .
C28 H28C 0.9700 .
C29 H29A 0.9700 .
C29 H29B 0.9700 .
C29 H29C 0.9700 .
C30 H30A 0.9700 .
C30 H30B 0.9700 .
C30 H30C 0.9700 .

loop_
_geom_torsion_atom_site_label_1
_geom_torsion_atom_site_label_2
_geom_torsion_atom_site_label_3
_geom_torsion_atom_site_label_4
_geom_torsion
_geom_torsion_site_symmetry_1
_geom_torsion_site_symmetry_4
O1 Nd1 O1 C1 -74.6(4) 7 .
N2 Nd1 O1 C1 105.4(4) . .
N1 Nd1 O1 C1 -129.9(4) 7 .
N1 Nd1 O1 C1 -15.4(4) . .
O1 Nd1 N1 C7 156.1(3) 7 .
O1 Nd1 N1 C7 4.5(3) . .
N2 Nd1 N1 C7 -94.7(3) . .
N1 Nd1 N1 C7 85.3(3) 7 .
O1 Nd1 N1 C8 -20.2(3) 7 .
O1 Nd1 N1 C8 -171.8(3) . .
N2 Nd1 N1 C8 89.1(3) . .
N1 Nd1 N1 C8 -90.9(3) 7 .
C30 Si1 N2 Si1 -72.34(19) . 7
C28 Si1 N2 Si1 166.44(19) . 7
C29 Si1 N2 Si1 47.2(2) . 7
C30 Si1 N2 Nd1 107.66(19) . .
C28 Si1 N2 Nd1 -13.56(19) . .
C29 Si1 N2 Nd1 -132.8(2) . .
O1 Nd1 N2 Si1 145.54(8) 7 .
O1 Nd1 N2 Si1 -34.46(8) . .
N1 Nd1 N2 Si1 -134.14(10) 7 .
N1 Nd1 N2 Si1 45.86(10) . .
O1 Nd1 N2 Si1 -34.46(8) 7 7
O1 Nd1 N2 Si1 145.54(8) . 7
N1 Nd1 N2 Si1 45.86(10) 7 7
N1 Nd1 N2 Si1 -134.14(10) . 7
Nd1 O1 C1 C6 16.3(6) . .
Nd1 O1 C1 C2 -163.8(3) . .
O1 C1 C2 C3 -177.5(3) . .
C6 C1 C2 C3 2.4(5) . .
O1 C1 C2 C20 -0.1(6) . .
C6 C1 C2 C20 179.8(3) . .
C1 C2 C3 C4 -0.5(6) . .
C20 C2 C3 C4 -177.9(4) . .
C2 C3 C4 C5 -1.2(6) . .
C2 C3 C4 C24 177.8(4) . .
C3 C4 C5 C6 1.0(5) . .
C24 C4 C5 C6 -178.0(3) . .
O1 C1 C6 C5 177.3(3) . .
C2 C1 C6 C5 -2.6(5) . .
O1 C1 C6 C7 -1.3(6) . .
C2 C1 C6 C7 178.7(3) . .
C4 C5 C6 C1 0.9(6) . .
C4 C5 C6 C7 179.6(3) . .
C8 N1 C7 C6 178.6(4) . .
Nd1 N1 C7 C6 1.9(6) . .
C1 C6 C7 N1 -5.7(6) . .
C5 C6 C7 N1 175.6(4) . .
C7 N1 C8 C9 -82.4(4) . .
Nd1 N1 C8 C9 94.3(4) . .
C7 N1 C8 C13 94.1(4) . .
Nd1 N1 C8 C13 -89.2(3) . .
C13 C8 C9 C10 -1.5(5) . .
N1 C8 C9 C10 175.0(3) . .
C13 C8 C9 C14 177.5(3) . .
N1 C8 C9 C14 -6.1(5) . .
C8 C9 C10 C11 0.4(6) . .
C14 C9 C10 C11 -178.6(3) . .
C9 C10 C11 C12 0.9(6) . .
C10 C11 C12 C13 -1.1(6) . .
C11 C12 C13 C8 0.0(6) . .
C11 C12 C13 C17 177.4(4) . .
C9 C8 C13 C12 1.3(6) . .
N1 C8 C13 C12 -175.2(3) . .
C9 C8 C13 C17 -176.1(4) . .
N1 C8 C13 C17 7.4(5) . .
C10 C9 C14 C16 54.8(5) . .
C8 C9 C14 C16 -124.1(4) . .
C10 C9 C14 C15 -68.1(5) . .
C8 C9 C14 C15 113.0(4) . .
C12 C13 C17 C19 -88.2(5) . .
C8 C13 C17 C19 89.0(5) . .
C12 C13 C17 C18 35.3(6) . .
C8 C13 C17 C18 -147.4(4) . .
C3 C2 C20 C22 -125.0(4) . .
C1 C2 C20 C22 57.7(5) . .
C3 C2 C20 C23 113.7(4) . .
C1 C2 C20 C23 -63.6(5) . .
C3 C2 C20 C21 -5.5(5) . .
C1 C2 C20 C21 177.2(3) . .
C5 C4 C24 C26 107.0(5) . .
C3 C4 C24 C26 -71.9(5) . .
C5 C4 C24 C25 -131.5(4) . .
C3 C4 C24 C25 49.5(5) . .
C5 C4 C24 C27 -12.6(6) . .
C3 C4 C24 C27 168.5(4) . .
